data_4119016
loop_
_publ_author_name
'Kathryn A. Moore'
'Jesus S. Vidaurri-Martinez'
'Dasan M. Thamattoor'

_publ_section_title
;
 The Benzylidenecarbene-Phenylacetylene Rearrangement: An Experimental and
 Computational Study
;
_journal_name_full 'Journal of the American Chemical Society'
_journal_page_first 20037
_journal_page_last 20040
_journal_paper_doi 10.1021/ja310440e
_journal_volume 134
_journal_year 2012
_chemical_formula_moiety 'C22 H16'
_chemical_formula_sum 'C22 H16'
_chemical_formula_weight 280.35
_chemical_name_systematic
; 
 ? 
;
_space_group_IT_number 14
_symmetry_cell_setting monoclinic
_symmetry_space_group_name_Hall '-P 2yn'
_symmetry_space_group_name_H-M 'P 1 21/n 1'
_atom_sites_solution_hydrogens geom
_atom_sites_solution_primary direct
_atom_sites_solution_secondary difmap
_audit_creation_method SHELXL-97
_cell_angle_alpha 90.00
_cell_angle_beta 93.9570(10)
_cell_angle_gamma 90.00
_cell_formula_units_Z 4
_cell_length_a 4.7400(4)
_cell_length_b 17.2999(14)
_cell_length_c 17.9831(14)
_cell_measurement_reflns_used 2784
_cell_measurement_temperature 93(2)
_cell_measurement_theta_max 26.31
_cell_measurement_theta_min 2.27
_cell_volume 1471.1(2)
_computing_cell_refinement 'Bruker SAINT'
_computing_data_collection 'Bruker APEX2'
_computing_data_reduction 'Bruker SAINT'
_computing_molecular_graphics 'Bruker SHELXTL'
_computing_publication_material 'Bruker SHELXTL'
_computing_structure_refinement 'SHELXL-97 (Sheldrick, 2008)'
_computing_structure_solution 'SHELXS-97 (Sheldrick, 2008)'
_diffrn_ambient_temperature 93(2)
_diffrn_measured_fraction_theta_full 0.999
_diffrn_measured_fraction_theta_max 0.999
_diffrn_measurement_device_type 'Bruker APEX-II CCD'
_diffrn_measurement_method '\f and \w scans'
_diffrn_radiation_monochromator graphite
_diffrn_radiation_source 'fine-focus sealed tube'
_diffrn_radiation_type MoK\a
_diffrn_radiation_wavelength 0.71073
_diffrn_reflns_av_R_equivalents 0.0337
_diffrn_reflns_av_sigmaI/netI 0.0302
_diffrn_reflns_limit_h_max 5
_diffrn_reflns_limit_h_min -5
_diffrn_reflns_limit_k_max 21
_diffrn_reflns_limit_k_min -21
_diffrn_reflns_limit_l_max 22
_diffrn_reflns_limit_l_min -20
_diffrn_reflns_number 12264
_diffrn_reflns_theta_full 26.37
_diffrn_reflns_theta_max 26.37
_diffrn_reflns_theta_min 1.64
_exptl_absorpt_coefficient_mu 0.072
_exptl_absorpt_correction_T_max 0.9922
_exptl_absorpt_correction_T_min 0.9720
_exptl_absorpt_correction_type multi-scan
_exptl_absorpt_process_details 'Sheldrick, G.M., (2008) SADABS University of Gottingen, Germany'
_exptl_crystal_colour colourless
_exptl_crystal_density_diffrn 1.266
_exptl_crystal_description plate
_exptl_crystal_F_000 592
_exptl_crystal_size_max 0.40
_exptl_crystal_size_mid 0.31
_exptl_crystal_size_min 0.11
_refine_diff_density_max 0.257
_refine_diff_density_min -0.178
_refine_diff_density_rms 0.043
_refine_ls_extinction_method none
_refine_ls_goodness_of_fit_ref 1.015
_refine_ls_hydrogen_treatment constr
_refine_ls_matrix_type full
_refine_ls_number_parameters 199
_refine_ls_number_reflns 2991
_refine_ls_number_restraints 0
_refine_ls_restrained_S_all 1.015
_refine_ls_R_factor_all 0.0653
_refine_ls_R_factor_gt 0.0458
_refine_ls_shift/su_max 0.001
_refine_ls_shift/su_mean 0.000
_refine_ls_structure_factor_coef Fsqd
_refine_ls_weighting_details 'calc w=1/[\s^2^(Fo^2^)+(0.1000P)^2^+0.0000P] where P=(Fo^2^+2Fc^2^)/3'
_refine_ls_weighting_scheme calc
_refine_ls_wR_factor_gt 0.1284
_refine_ls_wR_factor_ref 0.1497
_reflns_number_gt 2231
_reflns_number_total 2991
_reflns_threshold_expression >2sigma(I)
_cod_data_source_file ja310440e_si_003.cif
_cod_data_source_block das1221_0m
_cod_database_code 4119016

loop_
_symmetry_equiv_pos_as_xyz
'x, y, z'
'-x+1/2, y+1/2, -z+1/2'
'-x, -y, -z'
'x-1/2, -y-1/2, z-1/2'

loop_
_atom_site_label
_atom_site_type_symbol
_atom_site_fract_x
_atom_site_fract_y
_atom_site_fract_z
_atom_site_U_iso_or_equiv
_atom_site_adp_type
_atom_site_occupancy
_atom_site_symmetry_multiplicity
_atom_site_calc_flag
_atom_site_refinement_flags
C1 C -0.1945(3) 0.54041(8) 0.82305(8) 0.0329(4) Uani 1 1 d .
H1 H -0.3455 0.5160 0.7945 0.040 Uiso 1 1 calc R
C2 C -0.0467(3) 0.50048(8) 0.87985(9) 0.0337(4) Uani 1 1 d .
H2 H -0.0927 0.4482 0.8898 0.040 Uiso 1 1 calc R
C3 C 0.1688(3) 0.53721(8) 0.92209(9) 0.0317(4) Uani 1 1 d .
H3 H 0.2697 0.5097 0.9611 0.038 Uiso 1 1 calc R
C4 C 0.2407(3) 0.61390(8) 0.90850(8) 0.0270(3) Uani 1 1 d .
C5 C 0.4594(3) 0.65201(8) 0.95887(9) 0.0313(4) Uani 1 1 d .
H5 H 0.6135 0.6184 0.9817 0.038 Uiso 1 1 calc R
C6 C 0.3686(3) 0.71725(8) 1.00413(8) 0.0285(4) Uani 1 1 d .
C7 C 0.2043(3) 0.74021(8) 1.05641(8) 0.0298(4) Uani 1 1 d .
H7 H 0.1155 0.7008 1.0832 0.036 Uiso 1 1 calc R
C8 C 0.1451(3) 0.82030(8) 1.07726(8) 0.0275(3) Uani 1 1 d .
C9 C -0.0490(3) 0.83499(9) 1.12986(9) 0.0366(4) Uani 1 1 d .
H9 H -0.1411 0.7929 1.1519 0.044 Uiso 1 1 calc R
C10 C -0.1115(3) 0.91010(9) 1.15089(9) 0.0375(4) Uani 1 1 d .
H10 H -0.2457 0.9188 1.1869 0.045 Uiso 1 1 calc R
C11 C 0.0205(3) 0.97177(9) 1.11975(9) 0.0345(4) Uani 1 1 d .
H11 H -0.0214 1.0231 1.1341 0.041 Uiso 1 1 calc R
C12 C 0.1644(4) 0.84390(9) 0.74477(9) 0.0385(4) Uani 1 1 d .
H12 H 0.0801 0.8685 0.7015 0.046 Uiso 1 1 calc R
C13 C 0.3840(4) 0.87989(9) 0.78628(10) 0.0389(4) Uani 1 1 d .
H13 H 0.4515 0.9289 0.7716 0.047 Uiso 1 1 calc R
C14 C 0.5036(3) 0.84349(8) 0.84929(9) 0.0350(4) Uani 1 1 d .
H14 H 0.6556 0.8678 0.8775 0.042 Uiso 1 1 calc R
C15 C 0.4059(3) 0.77183(8) 0.87229(9) 0.0283(4) Uani 1 1 d .
C16 C 0.1864(3) 0.73413(8) 0.82963(8) 0.0267(3) Uani 1 1 d .
C17 C 0.0971(3) 0.65436(8) 0.84938(8) 0.0254(3) Uani 1 1 d .
C18 C -0.1216(3) 0.61611(8) 0.80796(8) 0.0300(4) Uani 1 1 d .
H18 H -0.2228 0.6428 0.7684 0.036 Uiso 1 1 calc R
C19 C 0.5392(3) 0.73630(8) 0.94108(9) 0.0306(4) Uani 1 1 d .
H19 H 0.7401 0.7512 0.9544 0.037 Uiso 1 1 calc R
C20 C 0.2768(3) 0.88324(9) 1.04592(10) 0.0367(4) Uani 1 1 d .
H20 H 0.4099 0.8748 1.0096 0.044 Uiso 1 1 calc R
C21 C 0.2152(4) 0.95808(9) 1.06724(10) 0.0407(4) Uani 1 1 d .
H21 H 0.3075 1.0004 1.0456 0.049 Uiso 1 1 calc R
C22 C 0.0673(3) 0.77221(8) 0.76599(9) 0.0333(4) Uani 1 1 d .
H22 H -0.0831 0.7483 0.7369 0.040 Uiso 1 1 calc R

loop_
_atom_site_aniso_label
_atom_site_aniso_U_11
_atom_site_aniso_U_22
_atom_site_aniso_U_33
_atom_site_aniso_U_23
_atom_site_aniso_U_13
_atom_site_aniso_U_12
C1 0.0341(8) 0.0322(8) 0.0331(9) -0.0066(6) 0.0064(7) -0.0053(6)
C2 0.0396(9) 0.0230(8) 0.0397(9) -0.0023(6) 0.0113(7) -0.0022(6)
C3 0.0357(8) 0.0256(7) 0.0341(9) 0.0021(6) 0.0049(7) 0.0045(6)
C4 0.0270(7) 0.0256(7) 0.0290(8) -0.0028(6) 0.0067(6) 0.0024(5)
C5 0.0300(8) 0.0254(8) 0.0381(9) 0.0006(6) -0.0006(7) 0.0047(6)
C6 0.0291(7) 0.0248(7) 0.0308(8) 0.0020(6) -0.0040(6) -0.0005(6)
C7 0.0336(8) 0.0294(8) 0.0258(8) 0.0025(6) -0.0015(6) -0.0030(6)
C8 0.0275(7) 0.0311(8) 0.0233(8) 0.0001(6) -0.0028(6) -0.0002(6)
C9 0.0414(9) 0.0376(9) 0.0315(9) 0.0015(7) 0.0075(7) -0.0060(7)
C10 0.0378(9) 0.0448(10) 0.0309(9) -0.0041(7) 0.0091(7) 0.0018(7)
C11 0.0341(8) 0.0350(9) 0.0342(9) -0.0052(7) 0.0009(7) 0.0045(6)
C12 0.0484(10) 0.0316(8) 0.0373(10) 0.0064(7) 0.0164(8) 0.0115(7)
C13 0.0486(10) 0.0244(8) 0.0464(10) 0.0023(7) 0.0235(8) 0.0034(7)
C14 0.0349(8) 0.0274(8) 0.0444(10) -0.0041(7) 0.0163(7) -0.0014(6)
C15 0.0273(7) 0.0255(7) 0.0334(8) -0.0018(6) 0.0110(6) 0.0027(6)
C16 0.0271(7) 0.0251(7) 0.0292(8) -0.0011(6) 0.0108(6) 0.0031(5)
C17 0.0266(7) 0.0240(7) 0.0264(8) -0.0023(6) 0.0079(6) 0.0034(5)
C18 0.0331(8) 0.0305(8) 0.0268(8) -0.0017(6) 0.0048(6) 0.0013(6)
C19 0.0250(7) 0.0255(8) 0.0412(9) -0.0029(6) 0.0023(6) -0.0004(6)
C20 0.0383(9) 0.0318(8) 0.0417(10) -0.0055(7) 0.0151(7) -0.0013(7)
C21 0.0456(10) 0.0310(8) 0.0473(11) -0.0016(7) 0.0151(8) -0.0027(7)
C22 0.0374(8) 0.0305(8) 0.0328(9) 0.0012(6) 0.0081(7) 0.0070(6)

loop_
_atom_type_symbol
_atom_type_description
_atom_type_scat_dispersion_real
_atom_type_scat_dispersion_imag
_atom_type_scat_source
C C 0.0033 0.0016 'International Tables Vol C Tables 4.2.6.8 and 6.1.1.4'
H H 0.0000 0.0000 'International Tables Vol C Tables 4.2.6.8 and 6.1.1.4'

loop_
_geom_angle_atom_site_label_1
_geom_angle_atom_site_label_2
_geom_angle_atom_site_label_3
_geom_angle
C2 C1 C18 119.73(14)
C2 C1 H1 120.1
C18 C1 H1 120.1
C1 C2 C3 119.54(14)
C1 C2 H2 120.2
C3 C2 H2 120.2
C2 C3 C4 121.34(14)
C2 C3 H3 119.3
C4 C3 H3 119.3
C3 C4 C17 119.57(13)
C3 C4 C5 118.97(13)
C17 C4 C5 121.41(13)
C6 C5 C4 117.36(12)
C6 C5 C19 58.43(9)
C4 C5 C19 117.62(13)
C6 C5 H5 116.9
C4 C5 H5 116.9
C19 C5 H5 116.9
C7 C6 C5 146.26(14)
C7 C6 C19 149.37(14)
C5 C6 C19 63.25(10)
C6 C7 C8 126.70(14)
C6 C7 H7 116.7
C8 C7 H7 116.7
C9 C8 C20 117.97(13)
C9 C8 C7 119.64(13)
C20 C8 C7 122.38(14)
C8 C9 C10 121.33(14)
C8 C9 H9 119.3
C10 C9 H9 119.3
C11 C10 C9 120.18(15)
C11 C10 H10 119.9
C9 C10 H10 119.9
C10 C11 C21 119.20(14)
C10 C11 H11 120.4
C21 C11 H11 120.4
C22 C12 C13 120.33(15)
C22 C12 H12 119.8
C13 C12 H12 119.8
C14 C13 C12 119.14(14)
C14 C13 H13 120.4
C12 C13 H13 120.4
C13 C14 C15 121.42(15)
C13 C14 H14 119.3
C15 C14 H14 119.3
C14 C15 C16 119.82(14)
C14 C15 C19 118.97(14)
C16 C15 C19 121.21(13)
C22 C16 C15 117.80(13)
C22 C16 C17 121.50(13)
C15 C16 C17 120.59(13)
C18 C17 C4 117.92(13)
C18 C17 C16 121.45(13)
C4 C17 C16 120.56(13)
C1 C18 C17 121.86(14)
C1 C18 H18 119.1
C17 C18 H18 119.1
C6 C19 C15 120.62(12)
C6 C19 C5 58.32(9)
C15 C19 C5 117.87(12)
C6 C19 H19 115.9
C15 C19 H19 115.9
C5 C19 H19 115.9
C21 C20 C8 120.60(15)
C21 C20 H20 119.7
C8 C20 H20 119.7
C11 C21 C20 120.71(15)
C11 C21 H21 119.6
C20 C21 H21 119.6
C12 C22 C16 121.46(15)
C12 C22 H22 119.3
C16 C22 H22 119.3

loop_
_geom_bond_atom_site_label_1
_geom_bond_atom_site_label_2
_geom_bond_distance
C1 C2 1.383(2)
C1 C18 1.386(2)
C1 H1 0.9500
C2 C3 1.385(2)
C2 H2 0.9500
C3 C4 1.3956(19)
C3 H3 0.9500
C4 C17 1.4083(19)
C4 C5 1.483(2)
C5 C6 1.473(2)
C5 C19 1.5456(19)
C5 H5 1.0000
C6 C7 1.323(2)
C6 C19 1.475(2)
C7 C8 1.4674(19)
C7 H7 0.9500
C8 C9 1.388(2)
C8 C20 1.393(2)
C9 C10 1.391(2)
C9 H9 0.9500
C10 C11 1.375(2)
C10 H10 0.9500
C11 C21 1.386(2)
C11 H11 0.9500
C12 C22 1.386(2)
C12 C13 1.386(2)
C12 H12 0.9500
C13 C14 1.383(2)
C13 H13 0.9500
C14 C15 1.396(2)
C14 H14 0.9500
C15 C16 1.409(2)
C15 C19 1.483(2)
C16 C22 1.405(2)
C16 C17 1.4935(19)
C17 C18 1.400(2)
C18 H18 0.9500
C19 H19 1.0000
C20 C21 1.387(2)
C20 H20 0.9500
C21 H21 0.9500
C22 H22 0.9500
